data_7206977
loop_
_publ_author_name
'Liu, Guang-Zhen'
'Wang, Jian-Ge'
'Wang, Li-Ya'

_publ_section_title
;
 Divalent metal coordination polymers assembled from dual linkers --
 semirigid carboxyphenylpropionate and dipyridyl type molecule
;
_journal_issue 3
_journal_name_full CrystEngComm
_journal_page_first 951
_journal_paper_doi 10.1039/c1ce05760j
_journal_volume 14
_journal_year 2012
_chemical_formula_sum 'C38 H36 Co2 N3 O9'
_chemical_formula_weight 796.58
_chemical_name_systematic
;

?

;
_space_group_IT_number 2
_symmetry_cell_setting triclinic
_symmetry_space_group_name_Hall '-P 1'
_symmetry_space_group_name_H-M 'P -1'
_atom_sites_solution_hydrogens geom
_atom_sites_solution_primary direct
_atom_sites_solution_secondary difmap
_audit_creation_method SHELXL-97
_cell_angle_alpha 87.3870(10)
_cell_angle_beta 80.2180(10)
_cell_angle_gamma 66.1410(10)
_cell_formula_units_Z 2
_cell_length_a 10.4471(9)
_cell_length_b 11.3138(9)
_cell_length_c 16.9704(14)
_cell_measurement_reflns_used 5819
_cell_measurement_temperature 296(2)
_cell_measurement_theta_max 28.15
_cell_measurement_theta_min 2.34
_cell_volume 1807.2(3)
_computing_cell_refinement 'Bruker SMART'
_computing_data_collection 'Bruker SMART'
_computing_data_reduction 'Bruker SAINT'
_computing_molecular_graphics 'Bruker SHELXTL'
_computing_publication_material 'Bruker SHELXTL'
_computing_structure_refinement 'SHELXL-97 (Sheldrick, 1997)'
_computing_structure_solution 'SHELXS-97 (Sheldrick, 1990)'
_diffrn_ambient_temperature 296(2)
_diffrn_measured_fraction_theta_full 0.993
_diffrn_measured_fraction_theta_max 0.993
_diffrn_measurement_device_type 'CCD area detector'
_diffrn_measurement_method 'phi and omega scans'
_diffrn_radiation_monochromator graphite
_diffrn_radiation_source 'fine-focus sealed tube'
_diffrn_radiation_type MoK\a
_diffrn_radiation_wavelength 0.71073
_diffrn_reflns_av_R_equivalents 0.0167
_diffrn_reflns_av_sigmaI/netI 0.0258
_diffrn_reflns_limit_h_max 12
_diffrn_reflns_limit_h_min -12
_diffrn_reflns_limit_k_max 13
_diffrn_reflns_limit_k_min -13
_diffrn_reflns_limit_l_max 20
_diffrn_reflns_limit_l_min -20
_diffrn_reflns_number 13866
_diffrn_reflns_theta_full 25.50
_diffrn_reflns_theta_max 25.50
_diffrn_reflns_theta_min 2.26
_diffrn_standards_decay_% 0
_diffrn_standards_interval_count 0
_diffrn_standards_interval_time 0
_diffrn_standards_number 0
_exptl_absorpt_coefficient_mu 0.977
_exptl_absorpt_correction_T_max 0.8361
_exptl_absorpt_correction_T_min 0.7450
_exptl_absorpt_correction_type multi-scan
_exptl_absorpt_process_details sadabs
_exptl_crystal_colour brown
_exptl_crystal_density_diffrn 1.464
_exptl_crystal_density_method 'not measured'
_exptl_crystal_description block
_exptl_crystal_F_000 822
_exptl_crystal_size_max 0.32
_exptl_crystal_size_mid 0.29
_exptl_crystal_size_min 0.19
_platon_squeeze_details
;
;
_refine_diff_density_max 0.279
_refine_diff_density_min -0.208
_refine_diff_density_rms 0.043
_refine_ls_extinction_method none
_refine_ls_goodness_of_fit_ref 1.027
_refine_ls_hydrogen_treatment constr
_refine_ls_matrix_type full
_refine_ls_number_parameters 469
_refine_ls_number_reflns 6682
_refine_ls_number_restraints 0
_refine_ls_restrained_S_all 1.027
_refine_ls_R_factor_all 0.0369
_refine_ls_R_factor_gt 0.0293
_refine_ls_shift/su_max 0.001
_refine_ls_shift/su_mean 0.000
_refine_ls_structure_factor_coef Fsqd
_refine_ls_weighting_details 'calc w=1/[\s^2^(Fo^2^)+(0.0403P)^2^+0.4503P] where P=(Fo^2^+2Fc^2^)/3'
_refine_ls_weighting_scheme calc
_refine_ls_wR_factor_gt 0.0748
_refine_ls_wR_factor_ref 0.0780
_reflns_number_gt 5621
_reflns_number_total 6682
_reflns_threshold_expression >2sigma(I)
_cod_data_source_file c1ce05760j.txt
_cod_data_source_block a6
_cod_depositor_comments
;
The following automatic conversions were performed:

'_symmetry_cell_setting' value 'Triclinic' changed to 'triclinic'
according to /home/saulius/struct/CIF-dictionaries/cif_core.dic
dictionary named 'cif_core.dic' version 2.4.1 from 2010-06-29.

Automatic conversion script
Id: cif_fix_values 1715 2011-07-08 13:25:40Z adriana 
;
_cod_original_sg_symbol_H-M P-1
_cod_database_code 7206977

loop_
_symmetry_equiv_pos_as_xyz
'x, y, z'
'-x, -y, -z'

loop_
_atom_site_label
_atom_site_type_symbol
_atom_site_fract_x
_atom_site_fract_y
_atom_site_fract_z
_atom_site_U_iso_or_equiv
_atom_site_adp_type
_atom_site_occupancy
_atom_site_symmetry_multiplicity
_atom_site_calc_flag
_atom_site_refinement_flags
Co1 Co 0.08225(3) 0.47340(2) 0.780276(15) 0.02939(8) Uani 1 1 d .
Co2 Co -0.21375(3) 0.77753(2) 0.744808(16) 0.03464(9) Uani 1 1 d .
O1 O 0.26909(14) 0.47031(14) 0.71518(8) 0.0365(3) Uani 1 1 d .
O2 O 0.35320(16) 0.54949(17) 0.80306(9) 0.0518(4) Uani 1 1 d .
O3 O 1.10234(15) 0.22363(14) 0.38337(9) 0.0468(4) Uani 1 1 d .
O4 O 1.03591(14) 0.38185(13) 0.30133(8) 0.0359(3) Uani 1 1 d .
O5 O -0.0655(2) -0.13628(16) 0.81935(13) 0.0752(6) Uani 1 1 d .
O6 O -0.26147(19) -0.03681(15) 0.76941(10) 0.0565(4) Uani 1 1 d .
O7 O -0.11389(14) 0.49399(13) 0.84638(8) 0.0385(3) Uani 1 1 d .
O8 O -0.26616(15) 0.70115(13) 0.84622(9) 0.0429(4) Uani 1 1 d .
O9 O 0.07995(14) 0.61387(13) 0.85911(8) 0.0388(3) Uani 1 1 d .
H1W H 0.1637 0.6098 0.8564 0.058 Uiso 1 1 d R
H2W H 0.0418 0.6923 0.8460 0.058 Uiso 1 1 d R
N1 N 0.09281(17) 0.31734(15) 0.70661(10) 0.0344(4) Uani 1 1 d .
N2 N 0.59794(18) -0.19595(17) 0.70405(11) 0.0427(4) Uani 1 1 d .
N3 N 0.19674(16) 0.32344(15) 0.85688(10) 0.0344(4) Uani 1 1 d .
C1 C 0.4977(2) 0.46956(19) 0.67804(11) 0.0325(4) Uani 1 1 d .
C2 C 0.6074(2) 0.4978(2) 0.69482(12) 0.0375(5) Uani 1 1 d .
H2 H 0.5965 0.5400 0.7429 0.045 Uiso 1 1 calc R
C3 C 0.7326(2) 0.4647(2) 0.64170(12) 0.0385(5) Uani 1 1 d .
H3 H 0.8041 0.4857 0.6543 0.046 Uiso 1 1 calc R
C4 C 0.7540(2) 0.4011(2) 0.57042(12) 0.0371(5) Uani 1 1 d .
C5 C 0.6413(3) 0.3787(3) 0.55196(15) 0.0649(8) Uani 1 1 d .
H5 H 0.6508 0.3402 0.5028 0.078 Uiso 1 1 calc R
C6 C 0.5156(3) 0.4122(3) 0.60466(14) 0.0566(7) Uani 1 1 d .
H6 H 0.4418 0.3960 0.5906 0.068 Uiso 1 1 calc R
C7 C 0.3633(2) 0.49991(19) 0.73716(12) 0.0338(4) Uani 1 1 d .
C8 C 0.8958(2) 0.3511(2) 0.51452(12) 0.0431(5) Uani 1 1 d .
H8A H 0.9278 0.2585 0.5070 0.052 Uiso 1 1 calc R
H8B H 0.9645 0.3657 0.5401 0.052 Uiso 1 1 calc R
C9 C 0.8941(2) 0.4122(2) 0.43289(12) 0.0365(5) Uani 1 1 d .
H9A H 0.8066 0.4241 0.4148 0.044 Uiso 1 1 calc R
H9B H 0.8948 0.4970 0.4381 0.044 Uiso 1 1 calc R
C10 C 1.0175(2) 0.33368(19) 0.37043(12) 0.0320(4) Uani 1 1 d .
C11 C -0.1969(2) 0.0869(2) 0.85224(13) 0.0405(5) Uani 1 1 d .
C12 C -0.1143(3) 0.0891(2) 0.90748(16) 0.0551(6) Uani 1 1 d .
H12 H -0.0390 0.0135 0.9174 0.066 Uiso 1 1 calc R
C13 C -0.1427(3) 0.2026(2) 0.94801(15) 0.0521(6) Uani 1 1 d .
H13 H -0.0866 0.2018 0.9853 0.063 Uiso 1 1 calc R
C14 C -0.2535(2) 0.3182(2) 0.93429(12) 0.0381(5) Uani 1 1 d .
C15 C -0.3354(2) 0.3152(2) 0.87876(13) 0.0404(5) Uani 1 1 d .
H15 H -0.4105 0.3908 0.8687 0.049 Uiso 1 1 calc R
C16 C -0.3075(2) 0.2016(2) 0.83783(13) 0.0404(5) Uani 1 1 d .
H16 H -0.3634 0.2023 0.8004 0.049 Uiso 1 1 calc R
C17 C -0.1705(3) -0.0367(2) 0.81117(15) 0.0487(6) Uani 1 1 d .
C18 C -0.2834(2) 0.4394(2) 0.98096(13) 0.0435(5) Uani 1 1 d .
H18A H -0.1973 0.4294 1.0001 0.052 Uiso 1 1 calc R
H18B H -0.3544 0.4463 1.0276 0.052 Uiso 1 1 calc R
C19 C -0.3346(2) 0.5661(2) 0.93707(13) 0.0403(5) Uani 1 1 d .
H19A H -0.3676 0.6364 0.9762 0.048 Uiso 1 1 calc R
H19B H -0.4158 0.5725 0.9139 0.048 Uiso 1 1 calc R
C20 C -0.2281(2) 0.58681(19) 0.87128(11) 0.0317(4) Uani 1 1 d .
C21 C 0.1995(2) 0.2611(2) 0.64596(13) 0.0407(5) Uani 1 1 d .
H21 H 0.2652 0.2975 0.6311 0.049 Uiso 1 1 calc R
C22 C 0.2167(2) 0.1526(2) 0.60464(13) 0.0433(5) Uani 1 1 d .
H22 H 0.2927 0.1174 0.5631 0.052 Uiso 1 1 calc R
C23 C 0.1214(2) 0.0956(2) 0.62464(13) 0.0397(5) Uani 1 1 d .
C24 C 0.0107(2) 0.1542(2) 0.68641(14) 0.0451(5) Uani 1 1 d .
H24 H -0.0574 0.1206 0.7015 0.054 Uiso 1 1 calc R
C25 C 0.0004(2) 0.2618(2) 0.72568(13) 0.0415(5) Uani 1 1 d .
H25 H -0.0744 0.2981 0.7677 0.050 Uiso 1 1 calc R
C26 C 0.1390(3) -0.0273(2) 0.58479(15) 0.0537(6) Uani 1 1 d .
H26A H 0.2033 -0.0410 0.5343 0.064 Uiso 1 1 calc R
H26B H 0.0480 -0.0194 0.5736 0.064 Uiso 1 1 calc R
C27 C 0.1977(2) -0.1437(2) 0.63793(16) 0.0532(6) Uani 1 1 d .
H27A H 0.1291 -0.1327 0.6863 0.064 Uiso 1 1 calc R
H27B H 0.2096 -0.2212 0.6100 0.064 Uiso 1 1 calc R
C28 C 0.4821(2) -0.1774(2) 0.75843(15) 0.0519(6) Uani 1 1 d .
H28 H 0.4897 -0.1772 0.8122 0.062 Uiso 1 1 calc R
C29 C 0.3526(2) -0.1586(2) 0.73931(15) 0.0534(6) Uani 1 1 d .
H29 H 0.2751 -0.1439 0.7797 0.064 Uiso 1 1 calc R
C30 C 0.3376(2) -0.1615(2) 0.66058(15) 0.0455(5) Uani 1 1 d .
C31 C 0.4575(2) -0.1809(2) 0.60393(15) 0.0529(6) Uani 1 1 d .
H31 H 0.4528 -0.1827 0.5498 0.064 Uiso 1 1 calc R
C32 C 0.5836(2) -0.1974(2) 0.62747(14) 0.0501(6) Uani 1 1 d .
H32 H 0.6622 -0.2101 0.5882 0.060 Uiso 1 1 calc R
C33 C 0.1469(2) 0.3109(2) 0.93312(12) 0.0393(5) Uani 1 1 d .
H33 H 0.0600 0.3737 0.9563 0.047 Uiso 1 1 calc R
C34 C 0.2174(2) 0.2097(2) 0.97940(13) 0.0433(5) Uani 1 1 d .
H34 H 0.1776 0.2053 1.0322 0.052 Uiso 1 1 calc R
C35 C 0.3472(2) 0.1150(2) 0.94738(13) 0.0417(5) Uani 1 1 d .
C36 C 0.3987(2) 0.1273(2) 0.86822(14) 0.0456(5) Uani 1 1 d .
H36 H 0.4851 0.0656 0.8436 0.055 Uiso 1 1 calc R
C37 C 0.3224(2) 0.2306(2) 0.82608(13) 0.0433(5) Uani 1 1 d .
H37 H 0.3599 0.2368 0.7730 0.052 Uiso 1 1 calc R
C38 C 0.4302(3) 0.0044(3) 0.99590(18) 0.0656(8) Uani 1 1 d .
H38A H 0.3750 0.0119 1.0489 0.079 Uiso 1 1 calc R
H38B H 0.4412 -0.0757 0.9714 0.079 Uiso 1 1 calc R

loop_
_atom_site_aniso_label
_atom_site_aniso_U_11
_atom_site_aniso_U_22
_atom_site_aniso_U_33
_atom_site_aniso_U_23
_atom_site_aniso_U_13
_atom_site_aniso_U_12
Co1 0.02318(13) 0.02911(14) 0.03098(15) 0.00368(11) -0.00200(10) -0.00682(11)
Co2 0.03122(15) 0.02854(15) 0.03702(16) 0.00002(11) -0.00268(11) -0.00585(11)
O1 0.0291(7) 0.0495(9) 0.0326(7) 0.0022(6) -0.0025(6) -0.0187(6)
O2 0.0371(8) 0.0775(12) 0.0404(9) -0.0149(8) 0.0010(7) -0.0239(8)
O3 0.0398(8) 0.0406(9) 0.0436(9) 0.0093(7) 0.0012(7) -0.0034(7)
O4 0.0309(7) 0.0368(8) 0.0333(8) 0.0052(6) -0.0006(6) -0.0092(6)
O5 0.0687(13) 0.0309(9) 0.1040(16) 0.0031(9) 0.0051(11) -0.0052(9)
O6 0.0702(12) 0.0402(9) 0.0577(11) -0.0096(8) 0.0026(9) -0.0247(8)
O7 0.0295(7) 0.0356(8) 0.0438(8) 0.0035(6) 0.0034(6) -0.0103(6)
O8 0.0431(8) 0.0322(8) 0.0418(8) 0.0047(6) 0.0024(7) -0.0075(7)
O9 0.0319(7) 0.0386(8) 0.0410(8) -0.0005(6) -0.0058(6) -0.0092(6)
N1 0.0298(9) 0.0309(9) 0.0381(9) 0.0037(7) -0.0048(7) -0.0084(7)
N2 0.0374(10) 0.0388(10) 0.0470(11) 0.0002(8) -0.0051(8) -0.0111(8)
N3 0.0288(8) 0.0334(9) 0.0350(9) 0.0057(7) -0.0043(7) -0.0075(7)
C1 0.0302(10) 0.0371(11) 0.0296(10) 0.0043(8) -0.0044(8) -0.0136(9)
C2 0.0333(11) 0.0412(12) 0.0378(11) -0.0048(9) -0.0052(9) -0.0144(9)
C3 0.0301(10) 0.0450(12) 0.0432(12) 0.0015(10) -0.0087(9) -0.0171(9)
C4 0.0302(10) 0.0478(12) 0.0327(11) 0.0056(9) -0.0034(8) -0.0161(9)
C5 0.0533(15) 0.111(2) 0.0410(14) -0.0303(14) 0.0109(11) -0.0477(16)
C6 0.0429(13) 0.093(2) 0.0470(14) -0.0174(13) 0.0025(11) -0.0434(14)
C7 0.0294(10) 0.0358(11) 0.0329(11) 0.0057(9) -0.0046(8) -0.0107(9)
C8 0.0290(11) 0.0585(14) 0.0367(12) 0.0050(10) -0.0035(9) -0.0135(10)
C9 0.0318(10) 0.0385(11) 0.0370(11) 0.0018(9) -0.0009(9) -0.0139(9)
C10 0.0292(10) 0.0346(11) 0.0340(11) 0.0011(9) -0.0046(8) -0.0150(9)
C11 0.0399(12) 0.0320(11) 0.0464(13) 0.0041(9) 0.0022(10) -0.0151(9)
C12 0.0472(14) 0.0347(12) 0.0786(18) 0.0163(12) -0.0168(13) -0.0107(11)
C13 0.0524(14) 0.0490(14) 0.0627(16) 0.0149(12) -0.0248(12) -0.0238(12)
C14 0.0381(11) 0.0384(11) 0.0400(12) 0.0055(9) -0.0008(9) -0.0203(9)
C15 0.0368(11) 0.0336(11) 0.0479(13) 0.0026(9) -0.0068(10) -0.0114(9)
C16 0.0394(12) 0.0372(12) 0.0454(12) 0.0029(10) -0.0073(9) -0.0163(10)
C17 0.0523(14) 0.0329(12) 0.0532(14) 0.0011(10) 0.0150(12) -0.0187(11)
C18 0.0487(13) 0.0508(13) 0.0357(12) -0.0009(10) 0.0024(10) -0.0283(11)
C19 0.0381(11) 0.0375(12) 0.0447(12) -0.0073(10) 0.0065(9) -0.0188(9)
C20 0.0291(10) 0.0345(11) 0.0307(10) -0.0031(8) -0.0027(8) -0.0124(9)
C21 0.0341(11) 0.0404(12) 0.0449(12) 0.0051(10) -0.0034(9) -0.0139(9)
C22 0.0347(11) 0.0454(13) 0.0399(12) -0.0037(10) 0.0002(9) -0.0080(10)
C23 0.0355(11) 0.0381(11) 0.0424(12) 0.0001(9) -0.0145(9) -0.0086(9)
C24 0.0404(12) 0.0469(13) 0.0515(14) -0.0023(11) -0.0037(10) -0.0224(10)
C25 0.0350(11) 0.0422(12) 0.0428(12) -0.0014(10) 0.0013(9) -0.0139(10)
C26 0.0424(13) 0.0562(15) 0.0608(15) -0.0173(12) -0.0139(11) -0.0142(11)
C27 0.0430(13) 0.0405(13) 0.0777(18) -0.0134(12) -0.0095(12) -0.0171(11)
C28 0.0405(13) 0.0583(15) 0.0470(14) -0.0063(11) -0.0030(11) -0.0107(11)
C29 0.0368(12) 0.0577(15) 0.0566(16) -0.0065(12) 0.0017(11) -0.0128(11)
C30 0.0377(12) 0.0297(11) 0.0668(16) -0.0045(10) -0.0065(11) -0.0114(9)
C31 0.0470(14) 0.0619(16) 0.0509(14) -0.0022(12) -0.0109(11) -0.0216(12)
C32 0.0413(13) 0.0600(15) 0.0463(14) 0.0028(11) -0.0048(10) -0.0189(11)
C33 0.0300(10) 0.0423(12) 0.0378(12) 0.0014(9) -0.0017(9) -0.0082(9)
C34 0.0393(12) 0.0568(14) 0.0333(11) 0.0125(10) -0.0082(9) -0.0194(11)
C35 0.0339(11) 0.0449(12) 0.0515(13) 0.0211(10) -0.0162(10) -0.0195(10)
C36 0.0310(11) 0.0421(12) 0.0490(13) 0.0106(10) -0.0045(9) -0.0016(9)
C37 0.0338(11) 0.0454(13) 0.0363(11) 0.0112(10) -0.0009(9) -0.0043(10)
C38 0.0477(14) 0.0734(18) 0.0789(19) 0.0483(15) -0.0277(13) -0.0257(13)

loop_
_atom_type_symbol
_atom_type_description
_atom_type_scat_dispersion_real
_atom_type_scat_dispersion_imag
_atom_type_scat_source
C C 0.0033 0.0016 'International Tables Vol C Tables 4.2.6.8 and 6.1.1.4'
H H 0.0000 0.0000 'International Tables Vol C Tables 4.2.6.8 and 6.1.1.4'
N N 0.0061 0.0033 'International Tables Vol C Tables 4.2.6.8 and 6.1.1.4'
O O 0.0106 0.0060 'International Tables Vol C Tables 4.2.6.8 and 6.1.1.4'
Co Co 0.3494 0.9721 'International Tables Vol C Tables 4.2.6.8 and 6.1.1.4'

loop_
_geom_angle_atom_site_label_1
_geom_angle_atom_site_label_2
_geom_angle_atom_site_label_3
_geom_angle
_geom_angle_site_symmetry_1
_geom_angle_site_symmetry_3
O1 Co1 O7 175.04(5) . .
O1 Co1 O9 89.46(5) . .
O7 Co1 O9 87.07(5) . .
O1 Co1 N3 91.40(6) . .
O7 Co1 N3 92.11(6) . .
O9 Co1 N3 89.29(6) . .
O1 Co1 N1 91.05(6) . .
O7 Co1 N1 92.70(6) . .
O9 Co1 N1 175.18(6) . .
N3 Co1 N1 85.90(6) . .
O1 Co1 O4 89.17(5) . 2_666
O7 Co1 O4 87.52(5) . 2_666
O9 Co1 O4 93.76(5) . 2_666
N3 Co1 O4 176.91(6) . 2_666
N1 Co1 O4 91.05(6) . 2_666
O8 Co2 O6 106.87(6) . 1_565
O8 Co2 O4 97.75(5) . 2_666
O6 Co2 O4 136.98(7) 1_565 2_666
O8 Co2 N2 92.91(7) . 1_465
O6 Co2 N2 97.55(7) 1_565 1_465
O4 Co2 N2 116.15(6) 2_666 1_465
O8 Co2 O3 156.22(6) . 2_666
O6 Co2 O3 95.86(6) 1_565 2_666
O4 Co2 O3 59.77(5) 2_666 2_666
N2 Co2 O3 90.91(7) 1_465 2_666
C7 O1 Co1 129.49(12) . .
C10 O3 Co2 86.31(12) . 2_666
C10 O4 Co2 95.25(11) . 2_666
C10 O4 Co1 141.20(12) . 2_666
Co2 O4 Co1 119.68(6) 2_666 2_666
C17 O6 Co2 106.04(15) . 1_545
C20 O7 Co1 135.57(13) . .
C20 O8 Co2 133.78(13) . .
Co1 O9 H1W 109.5 . .
Co1 O9 H2W 116.6 . .
H1W O9 H2W 97.1 . .
C25 N1 C21 116.20(18) . .
C25 N1 Co1 120.65(14) . .
C21 N1 Co1 122.70(14) . .
C32 N2 C28 116.4(2) . .
C32 N2 Co2 125.28(15) . 1_645
C28 N2 Co2 118.27(16) . 1_645
C33 N3 C37 116.16(17) . .
C33 N3 Co1 124.31(13) . .
C37 N3 Co1 119.38(13) . .
C2 C1 C6 117.64(18) . .
C2 C1 C7 121.60(18) . .
C6 C1 C7 120.75(18) . .
C3 C2 C1 121.19(19) . .
C3 C2 H2 119.4 . .
C1 C2 H2 119.4 . .
C4 C3 C2 121.41(19) . .
C4 C3 H3 119.3 . .
C2 C3 H3 119.3 . .
C3 C4 C5 117.23(19) . .
C3 C4 C8 122.64(19) . .
C5 C4 C8 120.08(19) . .
C6 C5 C4 121.6(2) . .
C6 C5 H5 119.2 . .
C4 C5 H5 119.2 . .
C5 C6 C1 120.8(2) . .
C5 C6 H6 119.6 . .
C1 C6 H6 119.6 . .
O2 C7 O1 125.36(18) . .
O2 C7 C1 118.40(18) . .
O1 C7 C1 116.23(17) . .
C4 C8 C9 115.01(17) . .
C4 C8 H8A 108.5 . .
C9 C8 H8A 108.5 . .
C4 C8 H8B 108.5 . .
C9 C8 H8B 108.5 . .
H8A C8 H8B 107.5 . .
C10 C9 C8 113.72(17) . .
C10 C9 H9A 108.8 . .
C8 C9 H9A 108.8 . .
C10 C9 H9B 108.8 . .
C8 C9 H9B 108.8 . .
H9A C9 H9B 107.7 . .
O3 C10 O4 118.66(18) . .
O3 C10 C9 121.99(18) . .
O4 C10 C9 119.34(17) . .
C12 C11 C16 118.5(2) . .
C12 C11 C17 120.6(2) . .
C16 C11 C17 120.9(2) . .
C13 C12 C11 120.6(2) . .
C13 C12 H12 119.7 . .
C11 C12 H12 119.7 . .
C12 C13 C14 121.5(2) . .
C12 C13 H13 119.2 . .
C14 C13 H13 119.2 . .
C15 C14 C13 117.5(2) . .
C15 C14 C18 122.44(19) . .
C13 C14 C18 120.0(2) . .
C14 C15 C16 121.3(2) . .
C14 C15 H15 119.3 . .
C16 C15 H15 119.3 . .
C15 C16 C11 120.6(2) . .
C15 C16 H16 119.7 . .
C11 C16 H16 119.7 . .
O5 C17 O6 121.5(2) . .
O5 C17 C11 120.6(3) . .
O6 C17 C11 117.9(2) . .
C14 C18 C19 116.91(18) . .
C14 C18 H18A 108.1 . .
C19 C18 H18A 108.1 . .
C14 C18 H18B 108.1 . .
C19 C18 H18B 108.1 . .
H18A C18 H18B 107.3 . .
C18 C19 C20 116.95(17) . .
C18 C19 H19A 108.1 . .
C20 C19 H19A 108.1 . .
C18 C19 H19B 108.1 . .
C20 C19 H19B 108.1 . .
H19A C19 H19B 107.3 . .
O7 C20 O8 125.66(18) . .
O7 C20 C19 119.60(18) . .
O8 C20 C19 114.74(17) . .
N1 C21 C22 123.4(2) . .
N1 C21 H21 118.3 . .
C22 C21 H21 118.3 . .
C21 C22 C23 120.2(2) . .
C21 C22 H22 119.9 . .
C23 C22 H22 119.9 . .
C22 C23 C24 116.4(2) . .
C22 C23 C26 122.6(2) . .
C24 C23 C26 120.9(2) . .
C25 C24 C23 120.5(2) . .
C25 C24 H24 119.8 . .
C23 C24 H24 119.8 . .
N1 C25 C24 123.31(19) . .
N1 C25 H25 118.3 . .
C24 C25 H25 118.3 . .
C23 C26 C27 111.16(19) . .
C23 C26 H26A 109.4 . .
C27 C26 H26A 109.4 . .
C23 C26 H26B 109.4 . .
C27 C26 H26B 109.4 . .
H26A C26 H26B 108.0 . .
C30 C27 C26 113.3(2) . .
C30 C27 H27A 108.9 . .
C26 C27 H27A 108.9 . .
C30 C27 H27B 108.9 . .
C26 C27 H27B 108.9 . .
H27A C27 H27B 107.7 . .
N2 C28 C29 123.8(2) . .
N2 C28 H28 118.1 . .
C29 C28 H28 118.1 . .
C30 C29 C28 120.0(2) . .
C30 C29 H29 120.0 . .
C28 C29 H29 120.0 . .
C29 C30 C31 116.4(2) . .
C29 C30 C27 121.2(2) . .
C31 C30 C27 122.4(2) . .
C32 C31 C30 120.4(2) . .
C32 C31 H31 119.8 . .
C30 C31 H31 119.8 . .
N2 C32 C31 122.9(2) . .
N2 C32 H32 118.5 . .
C31 C32 H32 118.5 . .
N3 C33 C34 123.41(19) . .
N3 C33 H33 118.3 . .
C34 C33 H33 118.3 . .
C35 C34 C33 120.1(2) . .
C35 C34 H34 120.0 . .
C33 C34 H34 120.0 . .
C34 C35 C36 116.64(19) . .
C34 C35 C38 122.2(2) . .
C36 C35 C38 121.2(2) . .
C37 C36 C35 119.9(2) . .
C37 C36 H36 120.0 . .
C35 C36 H36 120.0 . .
N3 C37 C36 123.8(2) . .
N3 C37 H37 118.1 . .
C36 C37 H37 118.1 . .
C38 C38 C35 115.5(3) 2_657 .
C38 C38 H38A 108.4 2_657 .
C35 C38 H38A 108.4 . .
C38 C38 H38B 108.4 2_657 .
C35 C38 H38B 108.4 . .
H38A C38 H38B 107.5 . .

loop_
_geom_bond_atom_site_label_1
_geom_bond_atom_site_label_2
_geom_bond_distance
_geom_bond_site_symmetry_2
Co1 O1 2.0609(13) .
Co1 O7 2.0901(13) .
Co1 O9 2.1138(14) .
Co1 N3 2.1644(16) .
Co1 N1 2.1655(17) .
Co1 O4 2.2051(13) 2_666
Co2 O8 1.9837(14) .
Co2 O6 1.9993(16) 1_565
Co2 O4 2.0593(13) 2_666
Co2 N2 2.0987(18) 1_465
Co2 O3 2.2840(15) 2_666
O1 C7 1.274(2) .
O2 C7 1.243(2) .
O3 C10 1.238(2) .
O3 Co2 2.2840(15) 2_666
O4 C10 1.288(2) .
O4 Co2 2.0593(13) 2_666
O4 Co1 2.2051(13) 2_666
O5 C17 1.236(3) .
O6 C17 1.279(3) .
O6 Co2 1.9993(16) 1_545
O7 C20 1.249(2) .
O8 C20 1.266(2) .
O9 H1W 0.8500 .
O9 H2W 0.8500 .
N1 C25 1.340(3) .
N1 C21 1.343(3) .
N2 C32 1.335(3) .
N2 C28 1.339(3) .
N2 Co2 2.0987(18) 1_645
N3 C33 1.334(3) .
N3 C37 1.342(2) .
C1 C2 1.383(3) .
C1 C6 1.380(3) .
C1 C7 1.503(3) .
C2 C3 1.377(3) .
C2 H2 0.9300 .
C3 C4 1.374(3) .
C3 H3 0.9300 .
C4 C5 1.386(3) .
C4 C8 1.519(3) .
C5 C6 1.378(3) .
C5 H5 0.9300 .
C6 H6 0.9300 .
C8 C9 1.519(3) .
C8 H8A 0.9700 .
C8 H8B 0.9700 .
C9 C10 1.507(3) .
C9 H9A 0.9700 .
C9 H9B 0.9700 .
C11 C12 1.385(3) .
C11 C16 1.391(3) .
C11 C17 1.493(3) .
C12 C13 1.383(3) .
C12 H12 0.9300 .
C13 C14 1.395(3) .
C13 H13 0.9300 .
C14 C15 1.386(3) .
C14 C18 1.508(3) .
C15 C16 1.389(3) .
C15 H15 0.9300 .
C16 H16 0.9300 .
C18 C19 1.521(3) .
C18 H18A 0.9700 .
C18 H18B 0.9700 .
C19 C20 1.518(3) .
C19 H19A 0.9700 .
C19 H19B 0.9700 .
C21 C22 1.374(3) .
C21 H21 0.9300 .
C22 C23 1.381(3) .
C22 H22 0.9300 .
C23 C24 1.381(3) .
C23 C26 1.503(3) .
C24 C25 1.372(3) .
C24 H24 0.9300 .
C25 H25 0.9300 .
C26 C27 1.533(4) .
C26 H26A 0.9700 .
C26 H26B 0.9700 .
C27 C30 1.506(3) .
C27 H27A 0.9700 .
C27 H27B 0.9700 .
C28 C29 1.375(3) .
C28 H28 0.9300 .
C29 C30 1.375(3) .
C29 H29 0.9300 .
C30 C31 1.389(3) .
C31 C32 1.379(3) .
C31 H31 0.9300 .
C32 H32 0.9300 .
C33 C34 1.379(3) .
C33 H33 0.9300 .
C34 C35 1.382(3) .
C34 H34 0.9300 .
C35 C36 1.383(3) .
C35 C38 1.506(3) .
C36 C37 1.370(3) .
C36 H36 0.9300 .
C37 H37 0.9300 .
C38 C38 1.452(5) 2_657
C38 H38A 0.9700 .
C38 H38B 0.9700 .

loop_
_geom_hbond_atom_site_label_D
_geom_hbond_atom_site_label_H
_geom_hbond_atom_site_label_A
_geom_hbond_distance_DH
_geom_hbond_distance_HA
_geom_hbond_distance_DA
_geom_hbond_angle_DHA
_geom_hbond_site_symmetry_A
O9 H1W O2 0.85 1.89 2.654(2) 149.4 .
O9 H2W O5 0.85 1.89 2.730(2) 172.5 1_565

loop_
_geom_torsion_atom_site_label_1
_geom_torsion_atom_site_label_2
_geom_torsion_atom_site_label_3
_geom_torsion_atom_site_label_4
_geom_torsion
_geom_torsion_site_symmetry_1
_geom_torsion_site_symmetry_4
O7 Co1 O1 C7 70.2(7) . .
O9 Co1 O1 C7 24.53(16) . .
N3 Co1 O1 C7 -64.74(17) . .
N1 Co1 O1 C7 -150.67(16) . .
O4 Co1 O1 C7 118.30(16) 2_666 .
O1 Co1 O7 C20 3.3(7) . .
O9 Co1 O7 C20 49.01(19) . .
N3 Co1 O7 C20 138.19(19) . .
N1 Co1 O7 C20 -135.81(19) . .
O4 Co1 O7 C20 -44.88(19) 2_666 .
O6 Co2 O8 C20 -158.07(18) 1_565 .
O4 Co2 O8 C20 -13.75(19) 2_666 .
N2 Co2 O8 C20 103.13(19) 1_465 .
O3 Co2 O8 C20 4.2(3) 2_666 .
O1 Co1 N1 C25 172.66(15) . .
O7 Co1 N1 C25 -10.59(16) . .
O9 Co1 N1 C25 76.5(7) . .
N3 Co1 N1 C25 81.33(16) . .
O4 Co1 N1 C25 -98.15(15) 2_666 .
O1 Co1 N1 C21 0.59(16) . .
O7 Co1 N1 C21 177.35(15) . .
O9 Co1 N1 C21 -95.5(7) . .
N3 Co1 N1 C21 -90.73(16) . .
O4 Co1 N1 C21 89.78(16) 2_666 .
O1 Co1 N3 C33 150.51(17) . .
O7 Co1 N3 C33 -25.98(17) . .
O9 Co1 N3 C33 61.06(17) . .
N1 Co1 N3 C33 -118.53(17) . .
O4 Co1 N3 C33 -108.9(10) 2_666 .
O1 Co1 N3 C37 -34.03(17) . .
O7 Co1 N3 C37 149.48(16) . .
O9 Co1 N3 C37 -123.48(16) . .
N1 Co1 N3 C37 56.92(16) . .
O4 Co1 N3 C37 66.5(10) 2_666 .
C6 C1 C2 C3 -2.9(3) . .
C7 C1 C2 C3 177.18(19) . .
C1 C2 C3 C4 -0.7(3) . .
C2 C3 C4 C5 3.8(3) . .
C2 C3 C4 C8 -173.6(2) . .
C3 C4 C5 C6 -3.5(4) . .
C8 C4 C5 C6 174.0(3) . .
C4 C5 C6 C1 0.0(4) . .
C2 C1 C6 C5 3.2(4) . .
C7 C1 C6 C5 -176.9(2) . .
Co1 O1 C7 O2 -7.2(3) . .
Co1 O1 C7 C1 171.77(12) . .
C2 C1 C7 O2 -1.3(3) . .
C6 C1 C7 O2 178.7(2) . .
C2 C1 C7 O1 179.62(18) . .
C6 C1 C7 O1 -0.3(3) . .
C3 C4 C8 C9 -117.1(2) . .
C5 C4 C8 C9 65.6(3) . .
C4 C8 C9 C10 -160.73(18) . .
Co2 O3 C10 O4 -0.39(17) 2_666 .
Co2 O3 C10 C9 179.54(17) 2_666 .
Co2 O4 C10 O3 0.44(19) 2_666 .
Co1 O4 C10 O3 155.67(15) 2_666 .
Co2 O4 C10 C9 -179.49(15) 2_666 .
Co1 O4 C10 C9 -24.3(3) 2_666 .
C8 C9 C10 O3 7.4(3) . .
C8 C9 C10 O4 -172.68(17) . .
C16 C11 C12 C13 0.8(3) . .
C17 C11 C12 C13 -177.2(2) . .
C11 C12 C13 C14 -0.7(4) . .
C12 C13 C14 C15 0.5(3) . .
C12 C13 C14 C18 178.6(2) . .
C13 C14 C15 C16 -0.5(3) . .
C18 C14 C15 C16 -178.57(19) . .
C14 C15 C16 C11 0.7(3) . .
C12 C11 C16 C15 -0.8(3) . .
C17 C11 C16 C15 177.20(19) . .
Co2 O6 C17 O5 10.2(3) 1_545 .
Co2 O6 C17 C11 -167.92(15) 1_545 .
C12 C11 C17 O5 -7.7(3) . .
C16 C11 C17 O5 174.3(2) . .
C12 C11 C17 O6 170.4(2) . .
C16 C11 C17 O6 -7.6(3) . .
C15 C14 C18 C19 -37.0(3) . .
C13 C14 C18 C19 145.0(2) . .
C14 C18 C19 C20 -69.2(3) . .
Co1 O7 C20 O8 17.1(3) . .
Co1 O7 C20 C19 -163.05(14) . .
Co2 O8 C20 O7 23.4(3) . .
Co2 O8 C20 C19 -156.47(15) . .
C18 C19 C20 O7 12.1(3) . .
C18 C19 C20 O8 -168.01(18) . .
C25 N1 C21 C22 -0.2(3) . .
Co1 N1 C21 C22 172.16(16) . .
N1 C21 C22 C23 0.1(3) . .
C21 C22 C23 C24 0.6(3) . .
C21 C22 C23 C26 -176.5(2) . .
C22 C23 C24 C25 -1.2(3) . .
C26 C23 C24 C25 176.0(2) . .
C21 N1 C25 C24 -0.4(3) . .
Co1 N1 C25 C24 -172.97(17) . .
C23 C24 C25 N1 1.2(4) . .
C22 C23 C26 C27 101.8(3) . .
C24 C23 C26 C27 -75.3(3) . .
C23 C26 C27 C30 -57.5(3) . .
C32 N2 C28 C29 -0.9(4) . .
Co2 N2 C28 C29 179.84(19) 1_645 .
N2 C28 C29 C30 1.7(4) . .
C28 C29 C30 C31 -1.5(4) . .
C28 C29 C30 C27 178.9(2) . .
C26 C27 C30 C29 120.3(3) . .
C26 C27 C30 C31 -59.3(3) . .
C29 C30 C31 C32 0.7(4) . .
C27 C30 C31 C32 -179.7(2) . .
C28 N2 C32 C31 0.0(4) . .
Co2 N2 C32 C31 179.24(18) 1_645 .
C30 C31 C32 N2 0.0(4) . .
C37 N3 C33 C34 -0.1(3) . .
Co1 N3 C33 C34 175.53(16) . .
N3 C33 C34 C35 0.5(3) . .
C33 C34 C35 C36 -0.8(3) . .
C33 C34 C35 C38 178.5(2) . .
C34 C35 C36 C37 0.8(3) . .
C38 C35 C36 C37 -178.5(2) . .
C33 N3 C37 C36 0.0(3) . .
Co1 N3 C37 C36 -175.77(19) . .
C35 C36 C37 N3 -0.4(4) . .
C34 C35 C38 C38 -119.5(4) . 2_657
C36 C35 C38 C38 59.8(5) . 2_657

loop_
_platon_squeeze_void_nr
_platon_squeeze_void_average_x
_platon_squeeze_void_average_y
_platon_squeeze_void_average_z
_platon_squeeze_void_volume
_platon_squeeze_void_count_electrons
_platon_squeeze_void_content
1 0.368 0.904 0.377 42 7 ' '
2 0.631 0.096 0.623 42 7 ' '
